data_7135923
loop_
_publ_author_name
'Barman, Arindam'
'Das, Krishna Kanta'
'Hajra, Alakananda'

_publ_section_title
;
 PIDA-Mediated Oxidative Ring-Opening of 2H-Indazoles with
 N-Hydroxyphthalimide
;
_journal_name_full 'Chemical Communications'
_journal_paper_doi 10.1039/D6CC01588C
_journal_year 2026
_chemical_formula_moiety '2(C22 H15 N3 O3)'
_chemical_formula_sum 'C44 H30 N6 O6'
_chemical_formula_weight 738.74
_chemical_name_systematic SD_VB_01
_space_group_crystal_system monoclinic
_space_group_IT_number 14
_space_group_name_Hall '-P 2ybc'
_space_group_name_H-M_alt 'P 1 21/c 1'
_atom_sites_solution_hydrogens geom
_atom_sites_solution_primary dual
_audit_creation_date 2025-09-22
_audit_creation_method
;
Olex2 1.5
(compiled 2024.02.16 svn.r378c4104 for OlexSys, GUI svn.r6928)
;
_audit_update_record
;
2025-10-17 deposited with the CCDC.	2026-06-10 downloaded from the CCDC.
;
_cell_angle_alpha 90
_cell_angle_beta 99.034(2)
_cell_angle_gamma 90
_cell_formula_units_Z 4
_cell_length_a 8.7305(2)
_cell_length_b 17.1804(3)
_cell_length_c 25.2425(5)
_cell_measurement_reflns_used 17325
_cell_measurement_temperature 293
_cell_measurement_theta_max 26.7080
_cell_measurement_theta_min 2.0110
_cell_volume 3739.24(13)
_computing_cell_refinement 'CrysAlisPro 1.171.41.93a (Rigaku OD, 2020)'
_computing_data_collection 'CrysAlisPro 1.171.41.93a (Rigaku OD, 2020)'
_computing_data_reduction 'CrysAlisPro 1.171.41.93a (Rigaku OD, 2020)'
_computing_molecular_graphics 'Olex2 1.5 (Dolomanov et al., 2009)'
_computing_publication_material 'Olex2 1.5 (Dolomanov et al., 2009)'
_computing_structure_refinement 'SHELXL 2018/3 (Sheldrick, 2015)'
_computing_structure_solution 'SHELXT 2018/2 (Sheldrick, 2018)'
_diffrn_ambient_temperature 293
_diffrn_detector 'Hybrid Pixel Array Detector'
_diffrn_detector_area_resol_mean 10.0000
_diffrn_measured_fraction_theta_full 1.000
_diffrn_measured_fraction_theta_max 0.948
_diffrn_measurement_details
;
List of Runs (angles in degrees, time in seconds):

  # Type    Start    End  Width  t~exp~   \w     \q     \k     \f   Frames
#--------------------------------------------------------------------------
  1  \w     18.00  43.00   0.50   76.90    --   10.00  75.00 155.00   50
  2  \w    -46.00   9.00   0.50   76.90    --  -10.20 -75.00  28.00  110
  3  \w     34.00  68.00   0.50   76.90    --  -10.20  75.00 155.00   68
  4  \w     -3.00  22.00   0.50   76.90    --  -10.20  75.00 155.00   50
  5  \w    -15.00  98.00   0.50   76.90    --   10.00  77.00-120.00  226
  6  \w    -56.00  40.00   0.50   76.90    --   10.00 -57.00  90.00  192
  7  \w    -70.00 -45.00   0.50   76.90    --   10.00 -57.00 -60.00   50
  8  \w    -17.00   9.00   0.50   76.90    --   10.00 -75.00  28.00   52
  9  \w    -33.00  -7.00   0.50   76.90    --   10.00 -57.00 -60.00   52
 10  \w    -35.00  79.00   0.50   76.90    --  -10.20  77.00-180.00  228
 11  \w     51.00  78.00   0.50   76.90    --  -10.20  77.00-150.00   54
 12  \w    -35.00  12.00   0.50   76.90    --  -10.20 -77.00 -60.00   94
 13  \w     -2.00  23.00   0.50   76.90    --  -10.20  77.00-150.00   50
 14  \w    -76.00 -50.00   0.50   76.90    --  -10.20 -77.00 -60.00   52
;
_diffrn_measurement_device 'four-circle diffractometer'
_diffrn_measurement_device_type 'XtaLAB Pro II AFC12 (RINC): Kappa single'
_diffrn_measurement_method '\w scans'
_diffrn_orient_matrix_type 'CrysAlisPro convention (1999,Acta A55,543-557)'
_diffrn_orient_matrix_UB_11 0.0278034000
_diffrn_orient_matrix_UB_12 0.0011709000
_diffrn_orient_matrix_UB_13 0.0279444000
_diffrn_orient_matrix_UB_21 0.0442782000
_diffrn_orient_matrix_UB_22 -0.0340636000
_diffrn_orient_matrix_UB_23 -0.0023447000
_diffrn_orient_matrix_UB_31 0.0635160000
_diffrn_orient_matrix_UB_32 0.0232796000
_diffrn_orient_matrix_UB_33 -0.0048324000
_diffrn_radiation_monochromator mirror
_diffrn_radiation_probe x-ray
_diffrn_radiation_type 'Mo K\a'
_diffrn_radiation_wavelength 0.71073
_diffrn_reflns_av_R_equivalents 0.0233
_diffrn_reflns_av_unetI/netI 0.0250
_diffrn_reflns_Laue_measured_fraction_full 1.000
_diffrn_reflns_Laue_measured_fraction_max 0.948
_diffrn_reflns_limit_h_max 10
_diffrn_reflns_limit_h_min -11
_diffrn_reflns_limit_k_max 21
_diffrn_reflns_limit_k_min -22
_diffrn_reflns_limit_l_max 30
_diffrn_reflns_limit_l_min -32
_diffrn_reflns_number 43736
_diffrn_reflns_point_group_measured_fraction_full 1.000
_diffrn_reflns_point_group_measured_fraction_max 0.948
_diffrn_reflns_theta_full 25.242
_diffrn_reflns_theta_max 27.130
_diffrn_reflns_theta_min 1.634
_diffrn_source 'micro-focus sealed X-ray tube'
_diffrn_source_type 'Rigaku (Mo) X-ray Source'
_exptl_absorpt_coefficient_mu 0.090
_exptl_absorpt_correction_T_max 1.00000
_exptl_absorpt_correction_T_min 0.54645
_exptl_absorpt_correction_type multi-scan
_exptl_absorpt_process_details
;
CrysAlisPro 1.171.41.93a (Rigaku Oxford Diffraction, 2020)
Empirical absorption correction using spherical harmonics,
implemented in SCALE3 ABSPACK scaling algorithm.
;
_exptl_crystal_colour 'clear orangish orange'
_exptl_crystal_colour_lustre clear
_exptl_crystal_colour_modifier orangish
_exptl_crystal_colour_primary orange
_exptl_crystal_density_diffrn 1.312
_exptl_crystal_description crystalline
_exptl_crystal_F_000 1536
_refine_diff_density_max 0.155
_refine_diff_density_min -0.181
_refine_diff_density_rms 0.036
_refine_ls_extinction_method none
_refine_ls_goodness_of_fit_ref 1.045
_refine_ls_hydrogen_treatment constr
_refine_ls_matrix_type full
_refine_ls_number_parameters 507
_refine_ls_number_reflns 7850
_refine_ls_number_restraints 0
_refine_ls_restrained_S_all 1.045
_refine_ls_R_factor_all 0.0747
_refine_ls_R_factor_gt 0.0461
_refine_ls_shift/su_max 0.001
_refine_ls_shift/su_mean 0.000
_refine_ls_structure_factor_coef Fsqd
_refine_ls_weighting_details 'w=1/[\s^2^(Fo^2^)+(0.0602P)^2^+0.3436P] where P=(Fo^2^+2Fc^2^)/3'
_refine_ls_weighting_scheme calc
_refine_ls_wR_factor_gt 0.1107
_refine_ls_wR_factor_ref 0.1231
_reflns_Friedel_coverage 0.000
_reflns_number_gt 5356
_reflns_number_total 7850
_reflns_threshold_expression 'I > 2\s(I)'
_cod_data_source_file d6cc01588c2.cif
_cod_data_source_block sd_vb_01_auto_090925
_cod_database_code 7135923
_shelx_shelxl_version_number 2018/3
_chemical_oxdiff_formula 'C H N O'
_shelx_space_group_comment
;
The symmetry employed for this shelxl refinement is uniquely defined
by the following loop, which should always be used as a source of
symmetry information in preference to the above space-group names.
They are only intended as comments.
;
_olex2_refinement_description
;
1. Fixed Uiso
 At 1.2 times of:
  All C(H) groups
 At 1.5 times of:
  All C(H,H,H) groups
2.a Aromatic/amide H refined with riding coordinates:
 C00M(H00M), C00Q(H00Q), C00T(H00T), C00U(H00U), C00W(H00W), C00X(H00X),
 C00Y(H00Y), C00Z(H00Z), C010(H010), C011(H011), C013(H013), C014(H014),
 C015(H015), C017(H017), C018(H018), C019(H019), C01A(H01A), C01C(H01C),
 C01D(H01D), C01E(H01E), C01F(H01F), C01G(H01I), C01H(H01J), C01J(H01N)
2.b Idealised Me refined as rotating group:
 C01I(H01K,H01L,H01M), C01K(H01B,H01G,H01H)
;
_olex2_submission_original_sample_id SD_VB_01
_olex2_submission_special_instructions 'No special instructions were received'
_oxdiff_exptl_absorpt_empirical_details
;
Empirical correction (ABSPACK) includes:
- Absorption correction using spherical harmonics
- Frame scaling
;
_oxdiff_exptl_absorpt_empirical_full_max 1.507
_oxdiff_exptl_absorpt_empirical_full_min 0.706

loop_
_space_group_symop_operation_xyz
'x, y, z'
'-x, y+1/2, -z+1/2'
'-x, -y, -z'
'x, -y-1/2, z-1/2'

loop_
_atom_site_label
_atom_site_type_symbol
_atom_site_fract_x
_atom_site_fract_y
_atom_site_fract_z
_atom_site_U_iso_or_equiv
_atom_site_adp_type
_atom_site_occupancy
_atom_site_site_symmetry_order
_atom_site_calc_flag
_atom_site_refinement_flags_posn
_atom_site_refinement_flags_adp
_atom_site_refinement_flags_occupancy
_atom_site_disorder_assembly
_atom_site_disorder_group
O001 O 0.53754(12) 0.32474(6) 0.45572(5) 0.0583(3) Uani 1 1 d . . . . .
O002 O -0.00909(12) 0.16484(6) 0.06575(5) 0.0590(3) Uani 1 1 d . . . . .
O003 O 0.42799(12) 0.24422(6) 0.07065(5) 0.0597(3) Uani 1 1 d . . . . .
N005 N 0.35319(13) 0.22578(6) 0.44773(5) 0.0429(3) Uani 1 1 d . . . . .
O006 O 0.30344(13) 0.37672(6) 0.11284(6) 0.0716(4) Uani 1 1 d . . . . .
N007 N 0.18495(13) 0.25701(6) 0.09023(5) 0.0429(3) Uani 1 1 d . . . . .
O008 O 0.24655(13) 0.10127(6) 0.44656(6) 0.0725(4) Uani 1 1 d . . . . .
N009 N 0.18526(15) 0.14328(7) 0.17360(5) 0.0519(3) Uani 1 1 d . . . . .
N00A N 0.33463(16) 0.30098(8) 0.34617(5) 0.0594(4) Uani 1 1 d . . . . .
N00B N 0.14428(17) 0.10890(8) 0.21242(6) 0.0643(4) Uani 1 1 d . . . . .
C00C C -0.06712(16) 0.29506(8) 0.09227(6) 0.0434(3) Uani 1 1 d . . . . .
C00D C 0.50571(16) 0.25678(8) 0.45215(6) 0.0421(3) Uani 1 1 d . . . . .
C00E C 0.60989(16) 0.18938(8) 0.45374(5) 0.0412(3) Uani 1 1 d . . . . .
C00F C 0.02987(16) 0.22888(9) 0.08131(6) 0.0430(3) Uani 1 1 d . . . . .
N00G N 0.37997(18) 0.31738(9) 0.30317(6) 0.0715(4) Uani 1 1 d . . . . .
C00H C 0.52249(17) 0.12198(8) 0.45213(6) 0.0452(4) Uani 1 1 d . . . . .
C00I C 0.31861(16) 0.21256(8) 0.08536(6) 0.0445(3) Uani 1 1 d . . . . .
C00J C 0.02593(17) 0.35944(8) 0.10452(6) 0.0480(4) Uani 1 1 d . . . . .
C00K C 0.31981(16) 0.12791(8) 0.09736(6) 0.0455(3) Uani 1 1 d . . . . .
C00L C 0.35739(17) 0.14322(8) 0.44889(6) 0.0478(4) Uani 1 1 d . . . . .
C00M C 0.76882(17) 0.18753(9) 0.45765(6) 0.0500(4) Uani 1 1 d . . . . .
H00M H 0.826735 0.233079 0.458547 0.060 Uiso 1 1 calc R U . . .
C00N C 0.21542(17) 0.27017(9) 0.44429(6) 0.0480(4) Uani 1 1 d . . . . .
C00O C 0.25851(17) 0.09350(9) 0.13957(6) 0.0484(4) Uani 1 1 d . . . . .
C00P C 0.18928(17) 0.33726(8) 0.10341(6) 0.0481(4) Uani 1 1 d . . . . .
C00Q C -0.22567(17) 0.29849(10) 0.09082(6) 0.0520(4) Uani 1 1 d . . . . .
H00Q H -0.287837 0.254893 0.082367 0.062 Uiso 1 1 calc R U . . .
C00R C 0.20725(17) 0.34745(9) 0.41795(7) 0.0517(4) Uani 1 1 d . . . . .
C00S C 0.26389(18) 0.36377(9) 0.37041(7) 0.0572(4) Uani 1 1 d . . . . .
C00T C 0.83889(19) 0.11514(10) 0.46021(6) 0.0576(4) Uani 1 1 d . . . . .
H00T H 0.946226 0.111754 0.463228 0.069 Uiso 1 1 calc R U . . .
C00U C 0.39629(19) 0.08162(10) 0.06468(7) 0.0601(4) Uani 1 1 d . . . . .
H00U H 0.440786 0.104508 0.037363 0.072 Uiso 1 1 calc R U . . .
C00V C 0.0692(2) 0.15616(11) 0.24651(7) 0.0614(4) Uani 1 1 d . . . . .
C00W C 0.5918(2) 0.04973(9) 0.45380(7) 0.0584(4) Uani 1 1 d . . . . .
H00W H 0.533492 0.004222 0.451948 0.070 Uiso 1 1 calc R U . . .
C00X C 0.7518(2) 0.04784(10) 0.45834(7) 0.0629(5) Uani 1 1 d . . . . .
H00X H 0.802018 -0.000055 0.460177 0.075 Uiso 1 1 calc R U . . .
C00Y C 0.0312(2) 0.23351(11) 0.23768(7) 0.0636(5) Uani 1 1 d . . . . .
H00Y H 0.056706 0.258336 0.207509 0.076 Uiso 1 1 calc R U . . .
C00Z C -0.0359(2) 0.43030(9) 0.11550(7) 0.0644(5) Uani 1 1 d . . . . .
H00Z H 0.026367 0.473951 0.123540 0.077 Uiso 1 1 calc R U . . .
C010 C -0.2883(2) 0.36873(10) 0.10232(7) 0.0641(5) Uani 1 1 d . . . . .
H010 H -0.394556 0.372672 0.102247 0.077 Uiso 1 1 calc R U . . .
C011 C 0.2733(2) 0.01400(10) 0.14744(8) 0.0674(5) Uani 1 1 d . . . . .
H011 H 0.234496 -0.009244 0.175848 0.081 Uiso 1 1 calc R U . . .
C012 C 0.4510(2) 0.25413(12) 0.27931(7) 0.0660(5) Uani 1 1 d . . . . .
C013 C -0.1953(2) 0.43364(11) 0.11402(8) 0.0718(5) Uani 1 1 d . . . . .
H013 H -0.240846 0.480688 0.121064 0.086 Uiso 1 1 calc R U . . .
C014 C 0.1308(2) 0.40553(10) 0.44208(8) 0.0691(5) Uani 1 1 d . . . . .
H014 H 0.089845 0.394430 0.473083 0.083 Uiso 1 1 calc R U . . .
C015 C 0.4645(2) 0.17963(12) 0.29932(7) 0.0728(5) Uani 1 1 d . . . . .
H015 H 0.425959 0.168107 0.330727 0.087 Uiso 1 1 calc R U . . .
C016 C -0.0443(2) 0.27476(13) 0.27291(8) 0.0754(5) Uani 1 1 d . . . . .
C017 C 0.3455(2) -0.03101(11) 0.11331(9) 0.0808(6) Uani 1 1 d . . . . .
H017 H 0.352424 -0.084603 0.118288 0.097 Uiso 1 1 calc R U . . .
C018 C 0.4069(2) 0.00276(10) 0.07218(8) 0.0774(6) Uani 1 1 d . . . . .
H018 H 0.455764 -0.027812 0.049411 0.093 Uiso 1 1 calc R U . . .
C019 C 0.2450(2) 0.43821(11) 0.34863(9) 0.0808(6) Uani 1 1 d . . . . .
H019 H 0.281582 0.449697 0.316842 0.097 Uiso 1 1 calc R U . . .
C01A C 0.5080(2) 0.27240(15) 0.23246(8) 0.0856(6) Uani 1 1 d . . . . .
H01A H 0.497845 0.322386 0.218207 0.103 Uiso 1 1 calc R U . . .
C01B C 0.5341(3) 0.12161(14) 0.27376(8) 0.0862(6) Uani 1 1 d . . . . .
C01C C 0.5803(3) 0.21441(19) 0.20756(8) 0.0975(8) Uani 1 1 d . . . . .
H01C H 0.620764 0.225865 0.176515 0.117 Uiso 1 1 calc R U . . .
C01D C 0.1724(3) 0.49473(12) 0.37413(11) 0.0953(7) Uani 1 1 d . . . . .
H01D H 0.161669 0.544561 0.359628 0.114 Uiso 1 1 calc R U . . .
C01E C 0.5931(3) 0.14094(17) 0.22769(9) 0.0936(7) Uani 1 1 d . . . . .
H01E H 0.642379 0.102976 0.210215 0.112 Uiso 1 1 calc R U . . .
C01F C 0.1154(2) 0.47895(12) 0.42056(11) 0.0897(7) Uani 1 1 d . . . . .
H01F H 0.066614 0.517806 0.437388 0.108 Uiso 1 1 calc R U . . .
C01G C 0.0334(3) 0.11938(14) 0.29161(8) 0.0948(7) Uani 1 1 d . . . . .
H01I H 0.057331 0.067028 0.297463 0.114 Uiso 1 1 calc R U . . .
C01H C -0.0759(3) 0.23550(18) 0.31853(8) 0.0968(8) Uani 1 1 d . . . . .
H01J H -0.124848 0.262009 0.343302 0.116 Uiso 1 1 calc R U . . .
C01I C -0.0887(3) 0.35815(14) 0.26233(10) 0.1116(8) Uani 1 1 d . . . . .
H01K H -0.009554 0.383972 0.246470 0.167 Uiso 1 1 calc R U . . .
H01L H -0.099776 0.383270 0.295487 0.167 Uiso 1 1 calc R U . . .
H01M H -0.185303 0.360673 0.238240 0.167 Uiso 1 1 calc R U . . .
C01J C -0.0368(3) 0.15963(19) 0.32749(10) 0.1161(9) Uani 1 1 d . . . . .
H01N H -0.058202 0.135048 0.358326 0.139 Uiso 1 1 calc R U . . .
C01K C 0.5436(4) 0.03888(16) 0.29455(11) 0.1387(11) Uani 1 1 d . . . . .
H01B H 0.645768 0.029255 0.313760 0.208 Uiso 1 1 calc R U . . .
H01G H 0.522565 0.003378 0.264929 0.208 Uiso 1 1 calc R U . . .
H01H H 0.468688 0.031498 0.318145 0.208 Uiso 1 1 calc R U . . .
O1 O 0.10821(13) 0.24453(6) 0.46368(5) 0.0667(3) Uani 1 1 d . . . . .

loop_
_atom_site_aniso_label
_atom_site_aniso_U_11
_atom_site_aniso_U_22
_atom_site_aniso_U_33
_atom_site_aniso_U_23
_atom_site_aniso_U_13
_atom_site_aniso_U_12
O001 0.0488(6) 0.0416(6) 0.0842(8) 0.0014(5) 0.0098(6) -0.0090(5)
O002 0.0487(6) 0.0467(6) 0.0805(8) -0.0075(6) 0.0068(6) -0.0086(5)
O003 0.0441(6) 0.0600(7) 0.0796(8) 0.0027(6) 0.0238(6) -0.0047(5)
N005 0.0368(7) 0.0392(6) 0.0539(7) 0.0014(5) 0.0106(5) -0.0035(5)
O006 0.0470(7) 0.0470(7) 0.1209(11) -0.0059(6) 0.0134(7) -0.0110(5)
N007 0.0347(6) 0.0379(7) 0.0567(7) 0.0015(5) 0.0091(5) -0.0018(5)
O008 0.0500(7) 0.0500(7) 0.1181(11) 0.0001(6) 0.0155(7) -0.0146(6)
N009 0.0529(8) 0.0542(8) 0.0512(8) 0.0032(6) 0.0161(6) 0.0023(6)
N00A 0.0561(9) 0.0671(9) 0.0559(8) 0.0083(7) 0.0116(7) 0.0000(7)
N00B 0.0691(10) 0.0690(9) 0.0590(9) 0.0122(7) 0.0236(8) 0.0052(7)
C00C 0.0372(8) 0.0450(8) 0.0485(8) 0.0081(7) 0.0080(6) 0.0006(6)
C00D 0.0403(8) 0.0415(8) 0.0456(8) 0.0026(6) 0.0095(6) -0.0063(6)
C00E 0.0401(8) 0.0444(8) 0.0403(8) 0.0017(6) 0.0096(6) -0.0016(6)
C00F 0.0366(8) 0.0445(9) 0.0481(8) 0.0051(7) 0.0071(6) -0.0049(6)
N00G 0.0704(10) 0.0846(11) 0.0607(9) 0.0138(8) 0.0137(8) -0.0073(8)
C00H 0.0461(8) 0.0426(8) 0.0484(8) 0.0021(7) 0.0126(7) -0.0009(7)
C00I 0.0369(8) 0.0484(9) 0.0489(8) -0.0021(7) 0.0092(7) -0.0003(7)
C00J 0.0425(8) 0.0418(8) 0.0605(10) 0.0093(7) 0.0102(7) 0.0030(7)
C00K 0.0391(8) 0.0454(8) 0.0527(9) -0.0013(7) 0.0089(7) 0.0028(6)
C00L 0.0454(9) 0.0431(8) 0.0559(9) 0.0014(7) 0.0108(7) -0.0081(7)
C00M 0.0421(9) 0.0573(10) 0.0526(9) 0.0041(7) 0.0134(7) -0.0016(7)
C00N 0.0388(8) 0.0498(9) 0.0563(9) -0.0080(7) 0.0101(7) -0.0020(7)
C00O 0.0448(8) 0.0459(9) 0.0554(9) 0.0010(7) 0.0107(7) 0.0033(7)
C00P 0.0420(8) 0.0385(8) 0.0639(10) 0.0049(7) 0.0085(7) -0.0034(7)
C00Q 0.0393(8) 0.0581(10) 0.0588(10) 0.0106(8) 0.0079(7) 0.0007(7)
C00R 0.0401(8) 0.0483(9) 0.0650(10) -0.0022(8) 0.0030(7) 0.0030(7)
C00S 0.0454(9) 0.0540(10) 0.0699(11) 0.0068(8) 0.0015(8) 0.0013(7)
C00T 0.0449(9) 0.0727(12) 0.0574(10) 0.0034(8) 0.0147(8) 0.0076(8)
C00U 0.0625(11) 0.0562(10) 0.0660(11) -0.0010(8) 0.0239(9) 0.0097(8)
C00V 0.0585(10) 0.0782(12) 0.0496(10) 0.0055(9) 0.0155(8) 0.0041(9)
C00W 0.0612(11) 0.0454(9) 0.0712(11) 0.0012(8) 0.0179(9) 0.0005(8)
C00X 0.0624(11) 0.0579(11) 0.0708(11) 0.0037(9) 0.0181(9) 0.0172(9)
C00Y 0.0613(11) 0.0833(13) 0.0472(10) -0.0043(9) 0.0119(8) 0.0039(9)
C00Z 0.0579(11) 0.0444(9) 0.0922(13) 0.0036(9) 0.0162(10) 0.0048(8)
C010 0.0436(9) 0.0708(12) 0.0798(12) 0.0145(9) 0.0156(9) 0.0110(9)
C011 0.0736(12) 0.0506(10) 0.0824(13) 0.0122(9) 0.0255(10) 0.0074(9)
C012 0.0559(10) 0.0945(14) 0.0484(10) 0.0014(10) 0.0104(8) -0.0092(10)
C013 0.0641(12) 0.0570(11) 0.0979(14) 0.0107(10) 0.0242(10) 0.0223(9)
C014 0.0580(11) 0.0596(11) 0.0889(13) -0.0060(10) 0.0092(10) 0.0147(9)
C015 0.0768(13) 0.0946(15) 0.0491(10) 0.0006(10) 0.0167(9) 0.0023(11)
C016 0.0612(12) 0.1015(15) 0.0619(12) -0.0236(11) 0.0044(9) 0.0101(11)
C017 0.0932(15) 0.0449(10) 0.1096(16) 0.0053(10) 0.0319(13) 0.0166(10)
C018 0.0890(14) 0.0567(11) 0.0939(15) -0.0044(10) 0.0372(12) 0.0204(10)
C019 0.0764(13) 0.0649(13) 0.0995(15) 0.0255(11) 0.0087(12) 0.0068(10)
C01A 0.0777(14) 0.1235(18) 0.0578(12) 0.0107(12) 0.0173(11) -0.0199(13)
C01B 0.0887(15) 0.1126(18) 0.0587(12) -0.0137(12) 0.0156(11) 0.0100(13)
C01C 0.0785(15) 0.166(3) 0.0530(12) -0.0123(15) 0.0253(11) -0.0236(16)
C01D 0.0908(16) 0.0554(13) 0.134(2) 0.0240(13) 0.0016(15) 0.0158(11)
C01E 0.0812(15) 0.138(2) 0.0650(14) -0.0199(14) 0.0220(11) 0.0017(15)
C01F 0.0804(15) 0.0606(13) 0.126(2) -0.0013(13) 0.0105(14) 0.0228(11)
C01G 0.1109(18) 0.1138(17) 0.0690(13) 0.0232(12) 0.0435(13) 0.0125(14)
C01H 0.0832(15) 0.154(2) 0.0588(13) -0.0273(14) 0.0286(11) 0.0059(15)
C01I 0.1113(19) 0.113(2) 0.1092(19) -0.0396(15) 0.0132(15) 0.0281(16)
C01J 0.139(2) 0.151(2) 0.0708(15) 0.0162(16) 0.0543(16) 0.018(2)
C01K 0.211(3) 0.111(2) 0.103(2) -0.0001(16) 0.052(2) 0.049(2)
O1 0.0468(7) 0.0683(8) 0.0908(9) -0.0005(6) 0.0290(6) -0.0029(6)

loop_
_atom_type_symbol
_atom_type_description
_atom_type_scat_dispersion_real
_atom_type_scat_dispersion_imag
_atom_type_scat_source
C C 0.0033 0.0016 'International Tables Vol C Tables 4.2.6.8 and 6.1.1.4'
H H 0.0000 0.0000 'International Tables Vol C Tables 4.2.6.8 and 6.1.1.4'
N N 0.0061 0.0033 'International Tables Vol C Tables 4.2.6.8 and 6.1.1.4'
O O 0.0106 0.0060 'International Tables Vol C Tables 4.2.6.8 and 6.1.1.4'

loop_
_geom_angle_atom_site_label_1
_geom_angle_atom_site_label_2
_geom_angle_atom_site_label_3
_geom_angle
_geom_angle_site_symmetry_1
_geom_angle_site_symmetry_3
_geom_angle_publ_flag
C00L N005 C00D 110.60(11) . . ?
C00N N005 C00D 125.41(12) . . ?
C00N N005 C00L 123.97(12) . . ?
C00I N007 C00F 125.45(12) . . ?
C00I N007 C00P 123.58(11) . . ?
C00P N007 C00F 110.95(11) . . ?
N00B N009 C00O 113.56(13) . . ?
N00G N00A C00S 114.90(14) . . ?
N009 N00B C00V 115.10(14) . . ?
C00J C00C C00F 109.05(12) . . ?
C00J C00C C00Q 121.66(14) . . ?
C00Q C00C C00F 129.28(14) . . ?
O001 C00D N005 124.96(13) . . ?
O001 C00D C00E 129.02(13) . . ?
N005 C00D C00E 105.97(11) . . ?
C00H C00E C00D 108.82(12) . . ?
C00M C00E C00D 129.29(13) . . ?
C00M C00E C00H 121.87(13) . . ?
O002 C00F N007 125.30(13) . . ?
O002 C00F C00C 128.99(13) . . ?
N007 C00F C00C 105.64(12) . . ?
N00A N00G C012 114.42(15) . . ?
C00E C00H C00L 108.89(12) . . ?
C00W C00H C00E 121.02(14) . . ?
C00W C00H C00L 130.09(14) . . ?
O003 C00I N007 119.08(13) . . ?
O003 C00I C00K 121.57(13) . . ?
N007 C00I C00K 119.34(12) . . ?
C00C C00J C00P 108.94(13) . . ?
C00Z C00J C00C 121.22(14) . . ?
C00Z C00J C00P 129.83(14) . . ?
C00O C00K C00I 125.38(13) . . ?
C00U C00K C00I 115.33(13) . . ?
C00U C00K C00O 119.21(14) . . ?
N005 C00L C00H 105.66(11) . . ?
O008 C00L N005 125.51(14) . . ?
O008 C00L C00H 128.81(14) . . ?
C00E C00M H00M 121.4 . . ?
C00E C00M C00T 117.25(14) . . ?
C00T C00M H00M 121.4 . . ?
N005 C00N C00R 119.40(13) . . ?
O1 C00N N005 119.00(14) . . ?
O1 C00N C00R 121.59(14) . . ?
C00K C00O N009 117.74(13) . . ?
C011 C00O N009 122.96(14) . . ?
C011 C00O C00K 119.29(14) . . ?
O006 C00P N007 126.00(14) . . ?
O006 C00P C00J 128.64(14) . . ?
N007 C00P C00J 105.34(12) . . ?
C00C C00Q H00Q 121.2 . . ?
C010 C00Q C00C 117.54(15) . . ?
C010 C00Q H00Q 121.2 . . ?
C00S C00R C00N 124.54(14) . . ?
C014 C00R C00N 116.00(15) . . ?
C014 C00R C00S 119.38(16) . . ?
C00R C00S N00A 116.88(14) . . ?
C019 C00S N00A 123.87(17) . . ?
C019 C00S C00R 119.22(16) . . ?
C00M C00T H00T 119.5 . . ?
C00X C00T C00M 120.96(15) . . ?
C00X C00T H00T 119.5 . . ?
C00K C00U H00U 119.6 . . ?
C018 C00U C00K 120.83(16) . . ?
C018 C00U H00U 119.6 . . ?
C00Y C00V N00B 125.22(15) . . ?
C00Y C00V C01G 119.62(17) . . ?
C01G C00V N00B 115.16(17) . . ?
C00H C00W H00W 121.4 . . ?
C00H C00W C00X 117.13(15) . . ?
C00X C00W H00W 121.4 . . ?
C00T C00X C00W 121.76(15) . . ?
C00T C00X H00X 119.1 . . ?
C00W C00X H00X 119.1 . . ?
C00V C00Y H00Y 119.4 . . ?
C00V C00Y C016 121.13(17) . . ?
C016 C00Y H00Y 119.4 . . ?
C00J C00Z H00Z 121.5 . . ?
C00J C00Z C013 117.04(16) . . ?
C013 C00Z H00Z 121.5 . . ?
C00Q C010 H010 119.6 . . ?
C00Q C010 C013 120.89(15) . . ?
C013 C010 H010 119.6 . . ?
C00O C011 H011 119.8 . . ?
C017 C011 C00O 120.31(16) . . ?
C017 C011 H011 119.8 . . ?
C015 C012 N00G 124.81(16) . . ?
C015 C012 C01A 120.12(19) . . ?
C01A C012 N00G 115.07(19) . . ?
C00Z C013 H013 119.2 . . ?
C010 C013 C00Z 121.63(16) . . ?
C010 C013 H013 119.2 . . ?
C00R C014 H014 119.7 . . ?
C01F C014 C00R 120.63(19) . . ?
C01F C014 H014 119.7 . . ?
C012 C015 H015 119.3 . . ?
C012 C015 C01B 121.33(18) . . ?
C01B C015 H015 119.3 . . ?
C00Y C016 C01H 117.3(2) . . ?
C00Y C016 C01I 120.8(2) . . ?
C01H C016 C01I 121.9(2) . . ?
C011 C017 H017 119.8 . . ?
C018 C017 C011 120.45(17) . . ?
C018 C017 H017 119.8 . . ?
C00U C018 C017 119.85(16) . . ?
C00U C018 H018 120.1 . . ?
C017 C018 H018 120.1 . . ?
C00S C019 H019 120.0 . . ?
C01D C019 C00S 119.9(2) . . ?
C01D C019 H019 120.0 . . ?
C012 C01A H01A 120.8 . . ?
C01C C01A C012 118.3(2) . . ?
C01C C01A H01A 120.8 . . ?
C015 C01B C01E 118.0(2) . . ?
C015 C01B C01K 121.42(19) . . ?
C01E C01B C01K 120.6(2) . . ?
C01A C01C H01C 119.5 . . ?
C01E C01C C01A 121.1(2) . . ?
C01E C01C H01C 119.5 . . ?
C019 C01D H01D 119.4 . . ?
C01F C01D C019 121.14(19) . . ?
C01F C01D H01D 119.4 . . ?
C01B C01E H01E 119.4 . . ?
C01C C01E C01B 121.2(2) . . ?
C01C C01E H01E 119.4 . . ?
C014 C01F H01F 120.2 . . ?
C01D C01F C014 119.7(2) . . ?
C01D C01F H01F 120.2 . . ?
C00V C01G H01I 120.0 . . ?
C01J C01G C00V 120.1(2) . . ?
C01J C01G H01I 120.0 . . ?
C016 C01H H01J 119.2 . . ?
C01J C01H C016 121.55(19) . . ?
C01J C01H H01J 119.2 . . ?
C016 C01I H01K 109.5 . . ?
C016 C01I H01L 109.5 . . ?
C016 C01I H01M 109.5 . . ?
H01K C01I H01L 109.5 . . ?
H01K C01I H01M 109.5 . . ?
H01L C01I H01M 109.5 . . ?
C01G C01J H01N 119.8 . . ?
C01H C01J C01G 120.4(2) . . ?
C01H C01J H01N 119.8 . . ?
C01B C01K H01B 109.5 . . ?
C01B C01K H01G 109.5 . . ?
C01B C01K H01H 109.5 . . ?
H01B C01K H01G 109.5 . . ?
H01B C01K H01H 109.5 . . ?
H01G C01K H01H 109.5 . . ?

loop_
_geom_bond_atom_site_label_1
_geom_bond_atom_site_label_2
_geom_bond_distance
_geom_bond_site_symmetry_2
_geom_bond_publ_flag
O001 C00D 1.2003(16) . ?
O002 C00F 1.1993(16) . ?
O003 C00I 1.2071(16) . ?
N005 C00D 1.4221(17) . ?
N005 C00L 1.4192(17) . ?
N005 C00N 1.4152(18) . ?
O006 C00P 1.1979(17) . ?
N007 C00F 1.4218(17) . ?
N007 C00I 1.4161(17) . ?
N007 C00P 1.4174(18) . ?
O008 C00L 1.2005(17) . ?
N009 N00B 1.2439(16) . ?
N009 C00O 1.4321(18) . ?
N00A N00G 1.2447(18) . ?
N00A C00S 1.428(2) . ?
N00B C00V 1.416(2) . ?
C00C C00F 1.470(2) . ?
C00C C00J 1.378(2) . ?
C00C C00Q 1.380(2) . ?
C00D C00E 1.469(2) . ?
C00E C00H 1.3839(19) . ?
C00E C00M 1.376(2) . ?
N00G C012 1.430(2) . ?
C00H C00L 1.477(2) . ?
C00H C00W 1.378(2) . ?
C00I C00K 1.485(2) . ?
C00J C00P 1.481(2) . ?
C00J C00Z 1.377(2) . ?
C00K C00O 1.396(2) . ?
C00K C00U 1.390(2) . ?
C00M H00M 0.9300 . ?
C00M C00T 1.383(2) . ?
C00N C00R 1.482(2) . ?
C00N O1 1.2056(17) . ?
C00O C011 1.383(2) . ?
C00Q H00Q 0.9300 . ?
C00Q C010 1.374(2) . ?
C00R C00S 1.396(2) . ?
C00R C014 1.393(2) . ?
C00S C019 1.392(2) . ?
C00T H00T 0.9300 . ?
C00T C00X 1.381(2) . ?
C00U H00U 0.9300 . ?
C00U C018 1.369(2) . ?
C00V C00Y 1.380(2) . ?
C00V C01G 1.380(2) . ?
C00W H00W 0.9300 . ?
C00W C00X 1.384(2) . ?
C00X H00X 0.9300 . ?
C00Y H00Y 0.9300 . ?
C00Y C016 1.382(2) . ?
C00Z H00Z 0.9300 . ?
C00Z C013 1.388(2) . ?
C010 H010 0.9300 . ?
C010 C013 1.383(2) . ?
C011 H011 0.9300 . ?
C011 C017 1.381(2) . ?
C012 C015 1.374(3) . ?
C012 C01A 1.389(2) . ?
C013 H013 0.9300 . ?
C014 H014 0.9300 . ?
C014 C01F 1.372(3) . ?
C015 H015 0.9300 . ?
C015 C01B 1.379(3) . ?
C016 C01H 1.399(3) . ?
C016 C01I 1.497(3) . ?
C017 H017 0.9300 . ?
C017 C018 1.370(3) . ?
C018 H018 0.9300 . ?
C019 H019 0.9300 . ?
C019 C01D 1.374(3) . ?
C01A H01A 0.9300 . ?
C01A C01C 1.382(3) . ?
C01B C01E 1.384(3) . ?
C01B C01K 1.513(3) . ?
C01C H01C 0.9300 . ?
C01C C01E 1.359(3) . ?
C01D H01D 0.9300 . ?
C01D C01F 1.370(3) . ?
C01E H01E 0.9300 . ?
C01F H01F 0.9300 . ?
C01G H01I 0.9300 . ?
C01G C01J 1.360(3) . ?
C01H H01J 0.9300 . ?
C01H C01J 1.357(3) . ?
C01I H01K 0.9600 . ?
C01I H01L 0.9600 . ?
C01I H01M 0.9600 . ?
C01J H01N 0.9300 . ?
C01K H01B 0.9600 . ?
C01K H01G 0.9600 . ?
C01K H01H 0.9600 . ?

loop_
_geom_torsion_atom_site_label_1
_geom_torsion_atom_site_label_2
_geom_torsion_atom_site_label_3
_geom_torsion_atom_site_label_4
_geom_torsion
_geom_torsion_site_symmetry_1
_geom_torsion_site_symmetry_2
_geom_torsion_site_symmetry_3
_geom_torsion_site_symmetry_4
_geom_torsion_publ_flag
O001 C00D C00E C00H 175.54(15) . . . . ?
O001 C00D C00E C00M -2.7(3) . . . . ?
O003 C00I C00K C00O 140.86(16) . . . . ?
O003 C00I C00K C00U -35.7(2) . . . . ?
N005 C00D C00E C00H -1.91(15) . . . . ?
N005 C00D C00E C00M 179.82(14) . . . . ?
N005 C00N C00R C00S 42.4(2) . . . . ?
N005 C00N C00R C014 -140.58(15) . . . . ?
N007 C00I C00K C00O -40.4(2) . . . . ?
N007 C00I C00K C00U 143.05(14) . . . . ?
N009 N00B C00V C00Y 4.4(3) . . . . ?
N009 N00B C00V C01G -175.67(17) . . . . ?
N009 C00O C011 C017 -179.86(17) . . . . ?
N00A N00G C012 C015 2.9(3) . . . . ?
N00A N00G C012 C01A -177.43(16) . . . . ?
N00A C00S C019 C01D 178.53(17) . . . . ?
N00B N009 C00O C00K -174.93(14) . . . . ?
N00B N009 C00O C011 3.8(2) . . . . ?
N00B C00V C00Y C016 179.04(17) . . . . ?
N00B C00V C01G C01J 179.1(2) . . . . ?
C00C C00J C00P O006 -178.50(17) . . . . ?
C00C C00J C00P N007 -0.32(16) . . . . ?
C00C C00J C00Z C013 0.4(2) . . . . ?
C00C C00Q C010 C013 1.0(2) . . . . ?
C00D N005 C00L O008 179.06(15) . . . . ?
C00D N005 C00L C00H -2.26(15) . . . . ?
C00D N005 C00N C00R 31.4(2) . . . . ?
C00D N005 C00N O1 -147.48(14) . . . . ?
C00D C00E C00H C00L 0.56(16) . . . . ?
C00D C00E C00H C00W -179.19(14) . . . . ?
C00D C00E C00M C00T 177.79(14) . . . . ?
C00E C00H C00L N005 1.01(16) . . . . ?
C00E C00H C00L O008 179.64(16) . . . . ?
C00E C00H C00W C00X 1.4(2) . . . . ?
C00E C00M C00T C00X 0.6(2) . . . . ?
C00F N007 C00I O003 147.77(14) . . . . ?
C00F N007 C00I C00K -31.0(2) . . . . ?
C00F N007 C00P O006 -179.72(16) . . . . ?
C00F N007 C00P C00J 2.04(15) . . . . ?
C00F C00C C00J C00P -1.44(17) . . . . ?
C00F C00C C00J C00Z 178.68(14) . . . . ?
C00F C00C C00Q C010 -179.25(14) . . . . ?
N00G N00A C00S C00R 178.22(15) . . . . ?
N00G N00A C00S C019 0.1(2) . . . . ?
N00G C012 C015 C01B 179.66(18) . . . . ?
N00G C012 C01A C01C 179.10(18) . . . . ?
C00H C00E C00M C00T -0.3(2) . . . . ?
C00H C00W C00X C00T -1.1(3) . . . . ?
C00I N007 C00F O002 -4.1(2) . . . . ?
C00I N007 C00F C00C 178.79(12) . . . . ?
C00I N007 C00P O006 -1.4(2) . . . . ?
C00I N007 C00P C00J -179.60(12) . . . . ?
C00I C00K C00O N009 1.4(2) . . . . ?
C00I C00K C00O C011 -177.33(15) . . . . ?
C00I C00K C00U C018 179.21(16) . . . . ?
C00J C00C C00F O002 -174.29(15) . . . . ?
C00J C00C C00F N007 2.63(16) . . . . ?
C00J C00C C00Q C010 -0.3(2) . . . . ?
C00J C00Z C013 C010 0.3(3) . . . . ?
C00K C00O C011 C017 -1.2(3) . . . . ?
C00K C00U C018 C017 -1.9(3) . . . . ?
C00L N005 C00D O001 -174.99(14) . . . . ?
C00L N005 C00D C00E 2.59(15) . . . . ?
C00L N005 C00N C00R -150.68(14) . . . . ?
C00L N005 C00N O1 30.5(2) . . . . ?
C00L C00H C00W C00X -178.27(15) . . . . ?
C00M C00E C00H C00L 178.99(13) . . . . ?
C00M C00E C00H C00W -0.8(2) . . . . ?
C00M C00T C00X C00W 0.1(3) . . . . ?
C00N N005 C00D O001 3.2(2) . . . . ?
C00N N005 C00D C00E -179.22(12) . . . . ?
C00N N005 C00L O008 0.8(2) . . . . ?
C00N N005 C00L C00H 179.53(13) . . . . ?
C00N C00R C00S N00A -0.2(2) . . . . ?
C00N C00R C00S C019 177.99(16) . . . . ?
C00N C00R C014 C01F -179.32(17) . . . . ?
C00O N009 N00B C00V -179.08(14) . . . . ?
C00O C00K C00U C018 2.4(3) . . . . ?
C00O C011 C017 C018 1.8(3) . . . . ?
C00P N007 C00F O002 174.19(14) . . . . ?
C00P N007 C00F C00C -2.88(15) . . . . ?
C00P N007 C00I O003 -30.4(2) . . . . ?
C00P N007 C00I C00K 150.88(13) . . . . ?
C00P C00J C00Z C013 -179.40(16) . . . . ?
C00Q C00C C00F O002 4.8(3) . . . . ?
C00Q C00C C00F N007 -178.30(14) . . . . ?
C00Q C00C C00J C00P 179.41(13) . . . . ?
C00Q C00C C00J C00Z -0.5(2) . . . . ?
C00Q C010 C013 C00Z -1.1(3) . . . . ?
C00R C00S C019 C01D 0.5(3) . . . . ?
C00R C014 C01F C01D 1.7(3) . . . . ?
C00S N00A N00G C012 179.83(14) . . . . ?
C00S C00R C014 C01F -2.2(3) . . . . ?
C00S C019 C01D C01F -1.0(3) . . . . ?
C00U C00K C00O N009 177.85(14) . . . . ?
C00U C00K C00O C011 -0.9(2) . . . . ?
C00V C00Y C016 C01H 1.9(3) . . . . ?
C00V C00Y C016 C01I -178.47(19) . . . . ?
C00V C01G C01J C01H 1.8(4) . . . . ?
C00W C00H C00L N005 -179.27(15) . . . . ?
C00W C00H C00L O008 -0.6(3) . . . . ?
C00Y C00V C01G C01J -1.0(3) . . . . ?
C00Y C016 C01H C01J -1.2(3) . . . . ?
C00Z C00J C00P O006 1.4(3) . . . . ?
C00Z C00J C00P N007 179.54(16) . . . . ?
C011 C017 C018 C00U -0.3(3) . . . . ?
C012 C015 C01B C01E 1.3(3) . . . . ?
C012 C015 C01B C01K -177.7(2) . . . . ?
C012 C01A C01C C01E 1.2(3) . . . . ?
C014 C00R C00S N00A -177.11(14) . . . . ?
C014 C00R C00S C019 1.1(2) . . . . ?
C015 C012 C01A C01C -1.2(3) . . . . ?
C015 C01B C01E C01C -1.3(3) . . . . ?
C016 C01H C01J C01G -0.7(4) . . . . ?
C019 C01D C01F C014 -0.1(4) . . . . ?
C01A C012 C015 C01B 0.0(3) . . . . ?
C01A C01C C01E C01B 0.1(4) . . . . ?
C01G C00V C00Y C016 -0.9(3) . . . . ?
C01I C016 C01H C01J 179.2(2) . . . . ?
C01K C01B C01E C01C 177.6(2) . . . . ?
O1 C00N C00R C00S -138.76(17) . . . . ?
O1 C00N C00R C014 38.2(2) . . . . ?
